data_4328791
loop_
_publ_author_name
'Lijuan Yan'
'Haidong Liu'
'Junfeng Wang'
'Yong Zhang'
'Qi Shen'

_publ_contact_author_email qshen@suda.edu.cn
_publ_contact_author_fax 86-512-65880305
_publ_contact_author_name 'Dr. Qi Shen'
_publ_contact_author_phone 86-512-65880306
_publ_section_title
;
 Divalent Lanthanide Complexes Supported by the Bridged Bis(amidinates) L
 [L = Me3SiN(Ph)CN(CH2)3NC(Ph)NSiMe3]: Synthesis, Molecular Structures and
 One-Electron-Transfer Reactions
;
_journal_name_full 'Inorganic Chemistry'
_journal_page_first 4151
_journal_page_last 4160
_journal_paper_doi 10.1021/ic202505d
_journal_volume 51
_journal_year 2012
_chemical_formula_moiety 'C49 H70 N6 Si2 Yb'
_chemical_formula_sum 'C49 H70 N6 Si2 Yb'
_chemical_formula_weight 972.33
_chemical_name_systematic
; 
 ? 
;
_space_group_IT_number 2
_symmetry_cell_setting triclinic
_symmetry_Int_Tables_number 2
_symmetry_space_group_name_Hall '-P 1'
_symmetry_space_group_name_H-M 'P -1'
_atom_sites_solution_hydrogens geom
_atom_sites_solution_primary direct
_atom_sites_solution_secondary difmap
_audit_creation_method SHELXL-97
_cell_angle_alpha 83.044(4)
_cell_angle_beta 77.366(4)
_cell_angle_gamma 67.269(3)
_cell_formula_units_Z 2
_cell_length_a 11.5883(3)
_cell_length_b 12.6874(5)
_cell_length_c 19.0900(9)
_cell_measurement_reflns_used 11663
_cell_measurement_temperature 223(2)
_cell_measurement_theta_max 27.5
_cell_measurement_theta_min 3.1
_cell_volume 2523.95(18)
_computing_cell_refinement CrystalClear
_computing_data_collection CrystalClear
_computing_data_reduction CrystalStructure
_computing_structure_refinement 'SHELXL-97 (Sheldrick, 1997)'
_computing_structure_solution 'SHELXS-97 (Sheldrick, 1990)'
_diffrn_ambient_temperature 223(2)
_diffrn_detector_area_resol_mean 14.63
_diffrn_measured_fraction_theta_full 0.993
_diffrn_measured_fraction_theta_max 0.993
_diffrn_measurement_device_type 'Rigaku Saturn'
_diffrn_measurement_method \w
_diffrn_radiation_monochromator graphite
_diffrn_radiation_source 'fine-focus sealed tube'
_diffrn_radiation_type MoK\a
_diffrn_radiation_wavelength 0.71075
_diffrn_reflns_av_R_equivalents 0.0388
_diffrn_reflns_av_sigmaI/netI 0.0598
_diffrn_reflns_limit_h_max 14
_diffrn_reflns_limit_h_min -12
_diffrn_reflns_limit_k_max 15
_diffrn_reflns_limit_k_min -15
_diffrn_reflns_limit_l_max 20
_diffrn_reflns_limit_l_min -23
_diffrn_reflns_number 20639
_diffrn_reflns_theta_full 25.50
_diffrn_reflns_theta_max 25.50
_diffrn_reflns_theta_min 3.05
_exptl_absorpt_coefficient_mu 1.937
_exptl_absorpt_correction_T_max 0.681
_exptl_absorpt_correction_T_min 0.403
_exptl_absorpt_correction_type multi-scan
_exptl_absorpt_process_details 'Jacobson, R. (1998) Private communication'
_exptl_crystal_colour green
_exptl_crystal_density_diffrn 1.279
_exptl_crystal_description block
_exptl_crystal_F_000 1008
_exptl_crystal_size_max 0.50
_exptl_crystal_size_mid 0.35
_exptl_crystal_size_min 0.20
_refine_diff_density_max 0.689
_refine_diff_density_min -1.002
_refine_diff_density_rms 0.083
_refine_ls_extinction_method none
_refine_ls_goodness_of_fit_ref 1.047
_refine_ls_hydrogen_treatment constr
_refine_ls_matrix_type full
_refine_ls_number_parameters 538
_refine_ls_number_reflns 9326
_refine_ls_number_restraints 0
_refine_ls_restrained_S_all 1.047
_refine_ls_R_factor_all 0.0406
_refine_ls_R_factor_gt 0.0368
_refine_ls_shift/su_max 0.002
_refine_ls_shift/su_mean 0.000
_refine_ls_structure_factor_coef Fsqd
_refine_ls_weighting_details 'calc w=1/[\s^2^(Fo^2^)+(0.0255P)^2^+0.8626P] where P=(Fo^2^+2Fc^2^)/3'
_refine_ls_weighting_scheme calc
_refine_ls_wR_factor_gt 0.0699
_refine_ls_wR_factor_ref 0.0721
_reflns_number_gt 8785
_reflns_number_total 9326
_reflns_threshold_expression >2sigma(I)
_cod_data_source_file ic202505d_si_002_5.cif
_cod_data_source_block complex6
_cod_original_cell_volume 2523.95(17)
_cod_database_code 4328791

loop_
_symmetry_equiv_pos_as_xyz
'x, y, z'
'-x, -y, -z'

loop_
_atom_site_label
_atom_site_type_symbol
_atom_site_fract_x
_atom_site_fract_y
_atom_site_fract_z
_atom_site_U_iso_or_equiv
_atom_site_adp_type
_atom_site_occupancy
_atom_site_symmetry_multiplicity
_atom_site_calc_flag
_atom_site_refinement_flags
Yb1 Yb 0.411697(15) 0.670722(12) 0.250324(8) 0.02693(6) Uani 1 1 d .
Si1 Si 0.28043(11) 0.97071(9) 0.16517(6) 0.0358(3) Uani 1 1 d .
Si2 Si 0.72089(11) 0.72332(10) 0.21604(6) 0.0422(3) Uani 1 1 d .
N1 N 0.2969(3) 0.8293(2) 0.18505(15) 0.0311(7) Uani 1 1 d .
N2 N 0.2792(3) 0.6587(3) 0.17974(16) 0.0349(7) Uani 1 1 d .
N3 N 0.6119(3) 0.6725(2) 0.19918(16) 0.0326(7) Uani 1 1 d .
N4 N 0.5449(3) 0.5478(2) 0.16183(15) 0.0325(7) Uani 1 1 d .
N5 N 0.4436(3) 0.5155(2) 0.33564(16) 0.0338(7) Uani 1 1 d .
N6 N 0.3070(3) 0.7398(2) 0.36686(15) 0.0280(7) Uani 1 1 d .
C1 C 0.2685(4) 0.7602(3) 0.14947(19) 0.0352(9) Uani 1 1 d .
C2 C 0.6208(4) 0.6049(3) 0.14692(19) 0.0335(9) Uani 1 1 d .
C3 C 0.2802(4) 0.5672(3) 0.1396(2) 0.0420(10) Uani 1 1 d .
H3A H 0.2711 0.5953 0.0902 0.050 Uiso 1 1 calc R
H3B H 0.2070 0.5460 0.1616 0.050 Uiso 1 1 calc R
C4 C 0.4022(4) 0.4615(3) 0.1381(2) 0.0398(10) Uani 1 1 d .
H4A H 0.4050 0.4279 0.1870 0.048 Uiso 1 1 calc R
H4B H 0.3997 0.4050 0.1084 0.048 Uiso 1 1 calc R
C5 C 0.5235(4) 0.4849(4) 0.1093(2) 0.0464(11) Uani 1 1 d .
H5A H 0.5961 0.4125 0.1000 0.056 Uiso 1 1 calc R
H5B H 0.5162 0.5301 0.0639 0.056 Uiso 1 1 calc R
C6 C 0.2333(4) 0.7931(3) 0.0762(2) 0.0409(10) Uani 1 1 d .
C7 C 0.1095(5) 0.8201(4) 0.0675(3) 0.0565(12) Uani 1 1 d .
H7 H 0.0465 0.8190 0.1078 0.068 Uiso 1 1 calc R
C8 C 0.0775(6) 0.8484(4) 0.0004(3) 0.0753(16) Uani 1 1 d .
H8 H -0.0069 0.8673 -0.0050 0.090 Uiso 1 1 calc R
C9 C 0.1695(7) 0.8490(4) -0.0582(3) 0.0778(18) Uani 1 1 d .
H9 H 0.1474 0.8693 -0.1039 0.093 Uiso 1 1 calc R
C10 C 0.2928(6) 0.8204(4) -0.0513(3) 0.0715(15) Uani 1 1 d .
H10 H 0.3557 0.8193 -0.0921 0.086 Uiso 1 1 calc R
C11 C 0.3251(5) 0.7930(4) 0.0166(2) 0.0527(12) Uani 1 1 d .
H11 H 0.4097 0.7743 0.0216 0.063 Uiso 1 1 calc R
C12 C 0.7070(4) 0.5998(3) 0.07563(19) 0.0341(9) Uani 1 1 d .
C13 C 0.7026(4) 0.6994(4) 0.0352(2) 0.0504(11) Uani 1 1 d .
H13 H 0.6470 0.7707 0.0535 0.060 Uiso 1 1 calc R
C14 C 0.7794(5) 0.6943(4) -0.0316(3) 0.0639(14) Uani 1 1 d .
H14 H 0.7746 0.7623 -0.0588 0.077 Uiso 1 1 calc R
C15 C 0.8621(4) 0.5919(4) -0.0587(2) 0.0556(12) Uani 1 1 d .
H15 H 0.9140 0.5896 -0.1043 0.067 Uiso 1 1 calc R
C16 C 0.8694(4) 0.4927(4) -0.0196(2) 0.0456(10) Uani 1 1 d .
H16 H 0.9274 0.4220 -0.0379 0.055 Uiso 1 1 calc R
C17 C 0.7915(4) 0.4966(3) 0.0465(2) 0.0369(9) Uani 1 1 d .
H17 H 0.7956 0.4278 0.0725 0.044 Uiso 1 1 calc R
C18 C 0.3904(5) 0.9929(4) 0.0827(2) 0.0620(13) Uani 1 1 d .
H18A H 0.4738 0.9325 0.0809 0.093 Uiso 1 1 calc R
H18B H 0.3975 1.0664 0.0838 0.093 Uiso 1 1 calc R
H18C H 0.3572 0.9913 0.0406 0.093 Uiso 1 1 calc R
C19 C 0.3208(5) 1.0184(4) 0.2412(2) 0.0626(14) Uani 1 1 d .
H19A H 0.2513 1.0304 0.2822 0.094 Uiso 1 1 calc R
H19B H 0.3346 1.0893 0.2274 0.094 Uiso 1 1 calc R
H19C H 0.3977 0.9603 0.2540 0.094 Uiso 1 1 calc R
C20 C 0.1148(5) 1.0648(4) 0.1563(3) 0.0696(15) Uani 1 1 d .
H20A H 0.0914 1.0399 0.1173 0.104 Uiso 1 1 calc R
H20B H 0.1098 1.1431 0.1463 0.104 Uiso 1 1 calc R
H20C H 0.0570 1.0604 0.2008 0.104 Uiso 1 1 calc R
C21 C 0.8891(4) 0.6284(4) 0.1858(3) 0.0649(14) Uani 1 1 d .
H21A H 0.9033 0.5525 0.2079 0.097 Uiso 1 1 calc R
H21B H 0.9451 0.6590 0.1998 0.097 Uiso 1 1 calc R
H21C H 0.9067 0.6240 0.1339 0.097 Uiso 1 1 calc R
C22 C 0.6897(5) 0.7291(6) 0.3154(3) 0.091(2) Uani 1 1 d .
H22A H 0.6023 0.7791 0.3320 0.136 Uiso 1 1 calc R
H22B H 0.7471 0.7582 0.3293 0.136 Uiso 1 1 calc R
H22C H 0.7034 0.6528 0.3367 0.136 Uiso 1 1 calc R
C23 C 0.7038(5) 0.8685(4) 0.1755(4) 0.090(2) Uani 1 1 d .
H23A H 0.7298 0.8643 0.1237 0.134 Uiso 1 1 calc R
H23B H 0.7571 0.8969 0.1943 0.134 Uiso 1 1 calc R
H23C H 0.6155 0.9199 0.1874 0.134 Uiso 1 1 calc R
C24 C 0.4009(4) 0.5461(3) 0.4035(2) 0.0408(10) Uani 1 1 d .
H24 H 0.4171 0.4899 0.4409 0.049 Uiso 1 1 calc R
C25 C 0.3324(4) 0.6605(3) 0.41996(19) 0.0369(9) Uani 1 1 d .
H25 H 0.3043 0.6816 0.4681 0.044 Uiso 1 1 calc R
C26 C 0.4879(4) 0.3956(3) 0.3231(2) 0.0377(9) Uani 1 1 d .
C27 C 0.3980(5) 0.3439(3) 0.3311(2) 0.0489(12) Uani 1 1 d .
C28 C 0.4425(6) 0.2296(4) 0.3137(2) 0.0602(14) Uani 1 1 d .
H28 H 0.3842 0.1930 0.3190 0.072 Uiso 1 1 calc R
C29 C 0.5679(6) 0.1701(4) 0.2892(3) 0.0666(15) Uani 1 1 d .
H29 H 0.5950 0.0935 0.2771 0.080 Uiso 1 1 calc R
C30 C 0.6559(5) 0.2209(4) 0.2820(2) 0.0600(14) Uani 1 1 d .
H30 H 0.7425 0.1783 0.2654 0.072 Uiso 1 1 calc R
C31 C 0.6177(4) 0.3356(3) 0.2990(2) 0.0427(10) Uani 1 1 d .
C32 C 0.2581(5) 0.4049(4) 0.3569(3) 0.0716(16) Uani 1 1 d .
H32 H 0.2419 0.4877 0.3546 0.086 Uiso 1 1 calc R
C33 C 0.1738(6) 0.3882(6) 0.3107(4) 0.106(2) Uani 1 1 d .
H33A H 0.2036 0.4046 0.2606 0.160 Uiso 1 1 calc R
H33B H 0.0864 0.4396 0.3255 0.160 Uiso 1 1 calc R
H33C H 0.1783 0.3098 0.3168 0.160 Uiso 1 1 calc R
C34 C 0.2155(6) 0.3723(5) 0.4353(3) 0.102(2) Uani 1 1 d .
H34A H 0.2277 0.2919 0.4396 0.154 Uiso 1 1 calc R
H34B H 0.1262 0.4180 0.4511 0.154 Uiso 1 1 calc R
H34C H 0.2657 0.3863 0.4651 0.154 Uiso 1 1 calc R
C35 C 0.7152(4) 0.3900(4) 0.2941(2) 0.0491(11) Uani 1 1 d .
H35 H 0.6758 0.4711 0.2782 0.059 Uiso 1 1 calc R
C36 C 0.8367(5) 0.3361(5) 0.2402(3) 0.0870(18) Uani 1 1 d .
H36A H 0.8838 0.2597 0.2576 0.131 Uiso 1 1 calc R
H36B H 0.8885 0.3823 0.2340 0.131 Uiso 1 1 calc R
H36C H 0.8156 0.3319 0.1944 0.131 Uiso 1 1 calc R
C37 C 0.7463(5) 0.3888(5) 0.3685(3) 0.0721(15) Uani 1 1 d .
H37A H 0.6681 0.4249 0.4023 0.108 Uiso 1 1 calc R
H37B H 0.8022 0.4303 0.3654 0.108 Uiso 1 1 calc R
H37C H 0.7882 0.3104 0.3849 0.108 Uiso 1 1 calc R
C38 C 0.2195(4) 0.8524(3) 0.38740(18) 0.0304(8) Uani 1 1 d .
C39 C 0.2546(4) 0.9221(3) 0.42393(18) 0.0333(9) Uani 1 1 d .
C40 C 0.1665(4) 1.0321(3) 0.4388(2) 0.0427(10) Uani 1 1 d .
H40 H 0.1881 1.0802 0.4629 0.051 Uiso 1 1 calc R
C41 C 0.0505(5) 1.0721(4) 0.4195(2) 0.0535(12) Uani 1 1 d .
H41 H -0.0065 1.1470 0.4301 0.064 Uiso 1 1 calc R
C42 C 0.0159(4) 1.0027(4) 0.3842(2) 0.0467(11) Uani 1 1 d .
H42 H -0.0644 1.0312 0.3708 0.056 Uiso 1 1 calc R
C43 C 0.0982(4) 0.8922(3) 0.36866(19) 0.0363(9) Uani 1 1 d .
C44 C 0.3821(4) 0.8821(3) 0.4469(2) 0.0386(9) Uani 1 1 d .
H44 H 0.4355 0.8071 0.4258 0.046 Uiso 1 1 calc R
C45 C 0.4519(4) 0.9649(4) 0.4197(2) 0.0523(12) Uani 1 1 d .
H45A H 0.4582 0.9775 0.3681 0.078 Uiso 1 1 calc R
H45B H 0.5367 0.9322 0.4311 0.078 Uiso 1 1 calc R
H45C H 0.4049 1.0372 0.4429 0.078 Uiso 1 1 calc R
C46 C 0.3670(5) 0.8657(4) 0.5286(2) 0.0575(13) Uani 1 1 d .
H46A H 0.3201 0.9392 0.5504 0.086 Uiso 1 1 calc R
H46B H 0.4505 0.8324 0.5417 0.086 Uiso 1 1 calc R
H46C H 0.3209 0.8151 0.5456 0.086 Uiso 1 1 calc R
C47 C 0.0564(4) 0.8119(4) 0.3368(2) 0.0459(11) Uani 1 1 d .
H47 H 0.1329 0.7591 0.3065 0.055 Uiso 1 1 calc R
C48 C -0.0421(5) 0.8706(5) 0.2892(3) 0.0692(15) Uani 1 1 d .
H48A H -0.1208 0.9191 0.3180 0.104 Uiso 1 1 calc R
H48B H -0.0578 0.8133 0.2676 0.104 Uiso 1 1 calc R
H48C H -0.0104 0.9168 0.2517 0.104 Uiso 1 1 calc R
C49 C 0.0075(5) 0.7389(4) 0.3967(3) 0.0654(14) Uani 1 1 d .
H49A H 0.0723 0.6996 0.4256 0.098 Uiso 1 1 calc R
H49B H -0.0116 0.6832 0.3756 0.098 Uiso 1 1 calc R
H49C H -0.0691 0.7878 0.4269 0.098 Uiso 1 1 calc R

loop_
_atom_site_aniso_label
_atom_site_aniso_U_11
_atom_site_aniso_U_22
_atom_site_aniso_U_33
_atom_site_aniso_U_23
_atom_site_aniso_U_13
_atom_site_aniso_U_12
Yb1 0.02902(11) 0.02628(10) 0.02627(10) -0.00210(6) -0.00566(7) -0.01056(8)
Si1 0.0389(7) 0.0283(6) 0.0340(6) 0.0002(4) -0.0060(5) -0.0068(5)
Si2 0.0312(6) 0.0459(7) 0.0534(7) -0.0202(6) 0.0007(5) -0.0178(6)
N1 0.0379(19) 0.0265(16) 0.0282(17) -0.0046(13) -0.0088(14) -0.0088(15)
N2 0.038(2) 0.0367(18) 0.0351(18) -0.0032(14) -0.0131(15) -0.0160(16)
N3 0.0289(18) 0.0343(17) 0.0358(18) -0.0131(14) -0.0021(14) -0.0119(15)
N4 0.0351(19) 0.0301(17) 0.0326(17) -0.0083(13) -0.0034(14) -0.0120(16)
N5 0.044(2) 0.0258(16) 0.0318(18) 0.0009(13) -0.0075(15) -0.0140(16)
N6 0.0314(18) 0.0272(16) 0.0263(16) -0.0024(13) -0.0031(13) -0.0127(15)
C1 0.029(2) 0.040(2) 0.032(2) -0.0026(17) -0.0086(17) -0.0047(19)
C2 0.032(2) 0.032(2) 0.033(2) -0.0061(16) -0.0057(17) -0.0076(19)
C3 0.044(3) 0.039(2) 0.049(3) -0.0055(19) -0.017(2) -0.016(2)
C4 0.043(3) 0.037(2) 0.044(2) -0.0130(18) -0.009(2) -0.017(2)
C5 0.045(3) 0.051(3) 0.048(3) -0.024(2) -0.006(2) -0.018(2)
C6 0.049(3) 0.034(2) 0.040(2) -0.0043(18) -0.018(2) -0.010(2)
C7 0.058(3) 0.056(3) 0.056(3) 0.000(2) -0.031(3) -0.012(3)
C8 0.074(4) 0.076(4) 0.070(4) -0.002(3) -0.050(3) -0.001(3)
C9 0.107(5) 0.065(4) 0.053(4) -0.002(3) -0.049(4) -0.006(4)
C10 0.093(5) 0.062(3) 0.047(3) -0.003(2) -0.016(3) -0.014(3)
C11 0.061(3) 0.055(3) 0.036(3) -0.004(2) -0.015(2) -0.012(3)
C12 0.032(2) 0.039(2) 0.030(2) -0.0083(17) -0.0003(17) -0.0118(19)
C13 0.049(3) 0.038(2) 0.048(3) 0.001(2) 0.006(2) -0.008(2)
C14 0.061(3) 0.060(3) 0.056(3) 0.016(2) -0.001(3) -0.017(3)
C15 0.044(3) 0.077(4) 0.039(3) -0.008(2) 0.000(2) -0.018(3)
C16 0.035(3) 0.055(3) 0.044(3) -0.015(2) -0.006(2) -0.011(2)
C17 0.035(2) 0.039(2) 0.038(2) -0.0113(18) -0.0086(19) -0.011(2)
C18 0.068(4) 0.044(3) 0.057(3) 0.000(2) 0.008(3) -0.015(3)
C19 0.100(4) 0.049(3) 0.055(3) 0.001(2) -0.019(3) -0.043(3)
C20 0.058(3) 0.043(3) 0.096(4) 0.009(3) -0.018(3) -0.008(3)
C21 0.034(3) 0.069(3) 0.089(4) -0.035(3) -0.005(3) -0.011(3)
C22 0.069(4) 0.160(6) 0.070(4) -0.061(4) 0.012(3) -0.069(4)
C23 0.071(4) 0.060(3) 0.156(6) 0.000(4) -0.042(4) -0.036(3)
C24 0.059(3) 0.032(2) 0.033(2) 0.0066(17) -0.012(2) -0.018(2)
C25 0.052(3) 0.040(2) 0.023(2) -0.0039(16) -0.0021(18) -0.023(2)
C26 0.053(3) 0.023(2) 0.034(2) 0.0014(16) -0.008(2) -0.011(2)
C27 0.072(4) 0.030(2) 0.049(3) 0.0069(19) -0.022(2) -0.020(2)
C28 0.098(5) 0.038(3) 0.056(3) 0.005(2) -0.026(3) -0.034(3)
C29 0.112(5) 0.030(3) 0.059(3) -0.008(2) -0.020(3) -0.025(3)
C30 0.082(4) 0.034(3) 0.045(3) -0.001(2) -0.011(3) -0.002(3)
C31 0.062(3) 0.031(2) 0.030(2) 0.0018(17) -0.009(2) -0.012(2)
C32 0.075(4) 0.051(3) 0.103(4) 0.011(3) -0.023(4) -0.039(3)
C33 0.086(5) 0.121(5) 0.138(6) 0.038(4) -0.055(5) -0.061(5)
C34 0.099(5) 0.108(5) 0.099(5) -0.010(4) 0.009(4) -0.050(4)
C35 0.047(3) 0.037(2) 0.051(3) 0.009(2) -0.010(2) -0.005(2)
C36 0.062(4) 0.073(4) 0.092(4) 0.006(3) 0.015(3) -0.007(3)
C37 0.068(4) 0.091(4) 0.069(4) 0.015(3) -0.029(3) -0.039(3)
C38 0.033(2) 0.030(2) 0.0257(19) -0.0006(15) 0.0003(16) -0.0129(18)
C39 0.042(2) 0.034(2) 0.027(2) -0.0053(16) -0.0021(17) -0.018(2)
C40 0.047(3) 0.038(2) 0.044(2) -0.0133(19) -0.001(2) -0.016(2)
C41 0.050(3) 0.035(2) 0.061(3) -0.010(2) -0.002(2) -0.002(2)
C42 0.034(2) 0.051(3) 0.052(3) -0.009(2) -0.006(2) -0.011(2)
C43 0.035(2) 0.040(2) 0.033(2) -0.0053(17) 0.0012(18) -0.016(2)
C44 0.043(3) 0.039(2) 0.038(2) -0.0058(17) -0.0071(19) -0.019(2)
C45 0.060(3) 0.060(3) 0.055(3) -0.002(2) -0.015(2) -0.039(3)
C46 0.073(4) 0.068(3) 0.042(3) 0.008(2) -0.020(2) -0.036(3)
C47 0.033(2) 0.061(3) 0.049(3) -0.016(2) 0.000(2) -0.024(2)
C48 0.063(4) 0.102(4) 0.067(3) 0.004(3) -0.025(3) -0.051(3)
C49 0.071(4) 0.070(3) 0.072(3) -0.008(3) -0.009(3) -0.045(3)

loop_
_atom_type_symbol
_atom_type_description
_atom_type_scat_dispersion_real
_atom_type_scat_dispersion_imag
_atom_type_scat_source
C C 0.0033 0.0016 'International Tables Vol C Tables 4.2.6.8 and 6.1.1.4'
H H 0.0000 0.0000 'International Tables Vol C Tables 4.2.6.8 and 6.1.1.4'
N N 0.0061 0.0033 'International Tables Vol C Tables 4.2.6.8 and 6.1.1.4'
Yb Yb -0.3850 5.5486 'International Tables Vol C Tables 4.2.6.8 and 6.1.1.4'
Si Si 0.0817 0.0704 'International Tables Vol C Tables 4.2.6.8 and 6.1.1.4'

loop_
_geom_angle_atom_site_label_1
_geom_angle_atom_site_label_2
_geom_angle_atom_site_label_3
_geom_angle
N4 Yb1 N2 75.01(11)
N4 Yb1 N3 58.36(10)
N2 Yb1 N3 120.80(10)
N4 Yb1 N1 102.82(10)
N2 Yb1 N1 58.53(10)
N3 Yb1 N1 96.62(11)
N4 Yb1 N5 89.97(10)
N2 Yb1 N5 107.90(10)
N3 Yb1 N5 106.47(11)
N1 Yb1 N5 156.90(11)
N4 Yb1 N6 159.84(10)
N2 Yb1 N6 114.63(10)
N3 Yb1 N6 121.73(9)
N1 Yb1 N6 97.21(10)
N5 Yb1 N6 70.40(10)
N4 Yb1 C1 83.55(11)
N2 Yb1 C1 29.48(10)
N3 Yb1 C1 105.93(11)
N1 Yb1 C1 30.11(10)
N5 Yb1 C1 136.92(11)
N6 Yb1 C1 113.75(11)
N4 Yb1 C2 29.15(10)
N2 Yb1 C2 94.25(11)
N3 Yb1 C2 30.31(10)
N1 Yb1 C2 95.25(11)
N5 Yb1 C2 104.86(11)
N6 Yb1 C2 150.95(10)
C1 Yb1 C2 89.60(11)
N4 Yb1 C24 112.07(10)
N2 Yb1 C24 116.97(10)
N3 Yb1 C24 113.31(11)
N1 Yb1 C24 142.32(11)
N5 Yb1 C24 22.61(10)
N6 Yb1 C24 48.01(10)
C1 Yb1 C24 140.35(11)
C2 Yb1 C24 122.18(11)
N4 Yb1 C25 137.29(10)
N2 Yb1 C25 119.98(10)
N3 Yb1 C25 118.95(10)
N1 Yb1 C25 119.25(10)
N5 Yb1 C25 48.06(10)
N6 Yb1 C25 22.61(9)
C1 Yb1 C25 130.35(11)
C2 Yb1 C25 140.04(11)
C24 Yb1 C25 25.51(9)
N1 Si1 C19 106.56(17)
N1 Si1 C20 112.39(19)
C19 Si1 C20 108.3(2)
N1 Si1 C18 114.26(18)
C19 Si1 C18 106.7(2)
C20 Si1 C18 108.3(2)
N3 Si2 C22 104.40(19)
N3 Si2 C21 113.63(18)
C22 Si2 C21 108.5(3)
N3 Si2 C23 114.3(2)
C22 Si2 C23 109.1(3)
C21 Si2 C23 106.8(3)
C1 N1 Si1 129.1(3)
C1 N1 Yb1 89.4(2)
Si1 N1 Yb1 139.42(16)
C1 N2 C3 121.7(3)
C1 N2 Yb1 90.9(2)
C3 N2 Yb1 133.8(2)
C2 N3 Si2 130.5(3)
C2 N3 Yb1 89.9(2)
Si2 N3 Yb1 139.44(16)
C2 N4 C5 124.5(3)
C2 N4 Yb1 91.8(2)
C5 N4 Yb1 133.6(2)
C24 N5 C26 116.9(3)
C24 N5 Yb1 114.2(2)
C26 N5 Yb1 128.3(2)
C25 N6 C38 116.4(3)
C25 N6 Yb1 114.1(2)
C38 N6 Yb1 129.4(2)
N2 C1 N1 117.0(3)
N2 C1 C6 120.8(3)
N1 C1 C6 122.2(3)
N2 C1 Yb1 59.65(18)
N1 C1 Yb1 60.45(18)
C6 C1 Yb1 159.8(3)
N4 C2 N3 115.6(3)
N4 C2 C12 122.0(3)
N3 C2 C12 122.4(3)
N4 C2 Yb1 59.05(19)
N3 C2 Yb1 59.77(19)
C12 C2 Yb1 160.5(3)
N2 C3 C4 112.3(3)
N2 C3 H3A 109.1
C4 C3 H3A 109.1
N2 C3 H3B 109.1
C4 C3 H3B 109.1
H3A C3 H3B 107.9
C5 C4 C3 114.1(3)
C5 C4 H4A 108.7
C3 C4 H4A 108.7
C5 C4 H4B 108.7
C3 C4 H4B 108.7
H4A C4 H4B 107.6
N4 C5 C4 109.8(3)
N4 C5 H5A 109.7
C4 C5 H5A 109.7
N4 C5 H5B 109.7
C4 C5 H5B 109.7
H5A C5 H5B 108.2
C11 C6 C7 119.0(4)
C11 C6 C1 120.3(4)
C7 C6 C1 120.6(4)
C8 C7 C6 120.7(5)
C8 C7 H7 119.7
C6 C7 H7 119.7
C9 C8 C7 119.6(5)
C9 C8 H8 120.2
C7 C8 H8 120.2
C10 C9 C8 120.9(5)
C10 C9 H9 119.6
C8 C9 H9 119.6
C9 C10 C11 119.6(5)
C9 C10 H10 120.2
C11 C10 H10 120.2
C6 C11 C10 120.2(5)
C6 C11 H11 119.9
C10 C11 H11 119.9
C13 C12 C17 117.6(4)
C13 C12 C2 120.4(3)
C17 C12 C2 121.9(3)
C14 C13 C12 120.3(4)
C14 C13 H13 119.8
C12 C13 H13 119.8
C15 C14 C13 120.8(4)
C15 C14 H14 119.6
C13 C14 H14 119.6
C14 C15 C16 119.9(4)
C14 C15 H15 120.0
C16 C15 H15 120.0
C15 C16 C17 119.7(4)
C15 C16 H16 120.1
C17 C16 H16 120.1
C16 C17 C12 121.5(4)
C16 C17 H17 119.2
C12 C17 H17 119.2
Si1 C18 H18A 109.5
Si1 C18 H18B 109.5
H18A C18 H18B 109.5
Si1 C18 H18C 109.5
H18A C18 H18C 109.5
H18B C18 H18C 109.5
Si1 C19 H19A 109.5
Si1 C19 H19B 109.5
H19A C19 H19B 109.5
Si1 C19 H19C 109.5
H19A C19 H19C 109.5
H19B C19 H19C 109.5
Si1 C20 H20A 109.5
Si1 C20 H20B 109.5
H20A C20 H20B 109.5
Si1 C20 H20C 109.5
H20A C20 H20C 109.5
H20B C20 H20C 109.5
Si2 C21 H21A 109.5
Si2 C21 H21B 109.5
H21A C21 H21B 109.5
Si2 C21 H21C 109.5
H21A C21 H21C 109.5
H21B C21 H21C 109.5
Si2 C22 H22A 109.5
Si2 C22 H22B 109.5
H22A C22 H22B 109.5
Si2 C22 H22C 109.5
H22A C22 H22C 109.5
H22B C22 H22C 109.5
Si2 C23 H23A 109.5
Si2 C23 H23B 109.5
H23A C23 H23B 109.5
Si2 C23 H23C 109.5
H23A C23 H23C 109.5
H23B C23 H23C 109.5
N5 C24 C25 120.8(3)
N5 C24 Yb1 43.16(17)
C25 C24 Yb1 77.9(2)
N5 C24 H24 119.6
C25 C24 H24 119.6
Yb1 C24 H24 162.1
N6 C25 C24 119.5(3)
N6 C25 Yb1 43.25(17)
C24 C25 Yb1 76.6(2)
N6 C25 H25 120.2
C24 C25 H25 120.2
Yb1 C25 H25 162.3
C31 C26 C27 121.9(4)
C31 C26 N5 119.3(3)
C27 C26 N5 118.7(4)
C28 C27 C26 117.7(5)
C28 C27 C32 118.7(4)
C26 C27 C32 123.6(4)
C29 C28 C27 121.5(5)
C29 C28 H28 119.2
C27 C28 H28 119.2
C28 C29 C30 120.6(4)
C28 C29 H29 119.7
C30 C29 H29 119.7
C29 C30 C31 120.8(5)
C29 C30 H30 119.6
C31 C30 H30 119.6
C26 C31 C30 117.5(4)
C26 C31 C35 121.7(4)
C30 C31 C35 120.8(4)
C27 C32 C34 112.0(5)
C27 C32 C33 114.1(5)
C34 C32 C33 109.2(5)
C27 C32 H32 107.0
C34 C32 H32 107.0
C33 C32 H32 107.0
C32 C33 H33A 109.5
C32 C33 H33B 109.5
H33A C33 H33B 109.5
C32 C33 H33C 109.5
H33A C33 H33C 109.5
H33B C33 H33C 109.5
C32 C34 H34A 109.5
C32 C34 H34B 109.5
H34A C34 H34B 109.5
C32 C34 H34C 109.5
H34A C34 H34C 109.5
H34B C34 H34C 109.5
C36 C35 C31 113.9(4)
C36 C35 C37 110.2(4)
C31 C35 C37 110.4(3)
C36 C35 H35 107.3
C31 C35 H35 107.3
C37 C35 H35 107.3
C35 C36 H36A 109.5
C35 C36 H36B 109.5
H36A C36 H36B 109.5
C35 C36 H36C 109.5
H36A C36 H36C 109.5
H36B C36 H36C 109.5
C35 C37 H37A 109.5
C35 C37 H37B 109.5
H37A C37 H37B 109.5
C35 C37 H37C 109.5
H37A C37 H37C 109.5
H37B C37 H37C 109.5
C39 C38 C43 120.8(3)
C39 C38 N6 121.1(3)
C43 C38 N6 118.1(3)
C40 C39 C38 117.5(4)
C40 C39 C44 119.8(3)
C38 C39 C44 122.7(3)
C41 C40 C39 122.1(4)
C41 C40 H40 118.9
C39 C40 H40 118.9
C40 C41 C42 120.2(4)
C40 C41 H41 119.9
C42 C41 H41 119.9
C43 C42 C41 120.6(4)
C43 C42 H42 119.7
C41 C42 H42 119.7
C42 C43 C38 118.7(3)
C42 C43 C47 121.0(4)
C38 C43 C47 120.2(3)
C39 C44 C46 111.0(3)
C39 C44 C45 112.1(3)
C46 C44 C45 109.7(3)
C39 C44 H44 107.9
C46 C44 H44 107.9
C45 C44 H44 107.9
C44 C45 H45A 109.5
C44 C45 H45B 109.5
H45A C45 H45B 109.5
C44 C45 H45C 109.5
H45A C45 H45C 109.5
H45B C45 H45C 109.5
C44 C46 H46A 109.5
C44 C46 H46B 109.5
H46A C46 H46B 109.5
C44 C46 H46C 109.5
H46A C46 H46C 109.5
H46B C46 H46C 109.5
C43 C47 C48 114.6(4)
C43 C47 C49 110.1(3)
C48 C47 C49 110.2(4)
C43 C47 H47 107.2
C48 C47 H47 107.2
C49 C47 H47 107.2
C47 C48 H48A 109.5
C47 C48 H48B 109.5
H48A C48 H48B 109.5
C47 C48 H48C 109.5
H48A C48 H48C 109.5
H48B C48 H48C 109.5
C47 C49 H49A 109.5
C47 C49 H49B 109.5
H49A C49 H49B 109.5
C47 C49 H49C 109.5
H49A C49 H49C 109.5
H49B C49 H49C 109.5

loop_
_geom_bond_atom_site_label_1
_geom_bond_atom_site_label_2
_geom_bond_distance
Yb1 N4 2.304(3)
Yb1 N2 2.310(3)
Yb1 N3 2.320(3)
Yb1 N1 2.328(3)
Yb1 N5 2.365(3)
Yb1 N6 2.379(3)
Yb1 C1 2.676(4)
Yb1 C2 2.685(4)
Yb1 C24 3.153(4)
Yb1 C25 3.168(4)
Si1 N1 1.733(3)
Si1 C19 1.850(4)
Si1 C20 1.860(5)
Si1 C18 1.864(4)
Si2 N3 1.724(3)
Si2 C22 1.856(5)
Si2 C21 1.856(5)
Si2 C23 1.863(5)
N1 C1 1.342(4)
N2 C1 1.317(4)
N2 C3 1.462(4)
N3 C2 1.355(4)
N4 C2 1.309(4)
N4 C5 1.469(4)
N5 C24 1.329(5)
N5 C26 1.437(4)
N6 C25 1.335(4)
N6 C38 1.437(4)
C1 C6 1.508(5)
C2 C12 1.494(5)
C3 C4 1.524(5)
C3 H3A 0.9800
C3 H3B 0.9800
C4 C5 1.521(5)
C4 H4A 0.9800
C4 H4B 0.9800
C5 H5A 0.9800
C5 H5B 0.9800
C6 C11 1.377(6)
C6 C7 1.384(6)
C7 C8 1.378(6)
C7 H7 0.9400
C8 C9 1.368(8)
C8 H8 0.9400
C9 C10 1.365(7)
C9 H9 0.9400
C10 C11 1.393(6)
C10 H10 0.9400
C11 H11 0.9400
C12 C13 1.388(5)
C12 C17 1.389(5)
C13 C14 1.379(6)
C13 H13 0.9400
C14 C15 1.363(6)
C14 H14 0.9400
C15 C16 1.367(6)
C15 H15 0.9400
C16 C17 1.376(5)
C16 H16 0.9400
C17 H17 0.9400
C18 H18A 0.9700
C18 H18B 0.9700
C18 H18C 0.9700
C19 H19A 0.9700
C19 H19B 0.9700
C19 H19C 0.9700
C20 H20A 0.9700
C20 H20B 0.9700
C20 H20C 0.9700
C21 H21A 0.9700
C21 H21B 0.9700
C21 H21C 0.9700
C22 H22A 0.9700
C22 H22B 0.9700
C22 H22C 0.9700
C23 H23A 0.9700
C23 H23B 0.9700
C23 H23C 0.9700
C24 C25 1.396(5)
C24 H24 0.9400
C25 H25 0.9400
C26 C31 1.396(6)
C26 C27 1.404(6)
C27 C28 1.393(6)
C27 C32 1.498(7)
C28 C29 1.357(7)
C28 H28 0.9400
C29 C30 1.378(7)
C29 H29 0.9400
C30 C31 1.405(5)
C30 H30 0.9400
C31 C35 1.518(6)
C32 C34 1.529(7)
C32 C33 1.536(7)
C32 H32 0.9900
C33 H33A 0.9700
C33 H33B 0.9700
C33 H33C 0.9700
C34 H34A 0.9700
C34 H34B 0.9700
C34 H34C 0.9700
C35 C36 1.517(6)
C35 C37 1.537(6)
C35 H35 0.9900
C36 H36A 0.9700
C36 H36B 0.9700
C36 H36C 0.9700
C37 H37A 0.9700
C37 H37B 0.9700
C37 H37C 0.9700
C38 C39 1.409(5)
C38 C43 1.409(5)
C39 C40 1.392(5)
C39 C44 1.510(5)
C40 C41 1.359(6)
C40 H40 0.9400
C41 C42 1.386(6)
C41 H41 0.9400
C42 C43 1.381(5)
C42 H42 0.9400
C43 C47 1.517(5)
C44 C46 1.530(5)
C44 C45 1.540(5)
C44 H44 0.9900
C45 H45A 0.9700
C45 H45B 0.9700
C45 H45C 0.9700
C46 H46A 0.9700
C46 H46B 0.9700
C46 H46C 0.9700
C47 C48 1.522(6)
C47 C49 1.533(6)
C47 H47 0.9900
C48 H48A 0.9700
C48 H48B 0.9700
C48 H48C 0.9700
C49 H49A 0.9700
C49 H49B 0.9700
C49 H49C 0.9700

loop_
_geom_torsion_atom_site_label_1
_geom_torsion_atom_site_label_2
_geom_torsion_atom_site_label_3
_geom_torsion_atom_site_label_4
_geom_torsion
C19 Si1 N1 C1 174.0(4)
C20 Si1 N1 C1 55.5(4)
C18 Si1 N1 C1 -68.4(4)
C19 Si1 N1 Yb1 -27.4(3)
C20 Si1 N1 Yb1 -146.0(3)
C18 Si1 N1 Yb1 90.2(3)
N4 Yb1 N1 C1 51.5(2)
N2 Yb1 N1 C1 -11.7(2)
N3 Yb1 N1 C1 110.5(2)
N5 Yb1 N1 C1 -70.6(3)
N6 Yb1 N1 C1 -126.2(2)
C2 Yb1 N1 C1 80.1(2)
C24 Yb1 N1 C1 -106.2(2)
C25 Yb1 N1 C1 -120.9(2)
N4 Yb1 N1 Si1 -112.0(2)
N2 Yb1 N1 Si1 -175.2(3)
N3 Yb1 N1 Si1 -53.0(3)
N5 Yb1 N1 Si1 125.9(3)
N6 Yb1 N1 Si1 70.3(3)
C1 Yb1 N1 Si1 -163.5(4)
C2 Yb1 N1 Si1 -83.4(3)
C24 Yb1 N1 Si1 90.3(3)
C25 Yb1 N1 Si1 75.6(3)
N4 Yb1 N2 C1 -103.7(2)
N3 Yb1 N2 C1 -66.1(2)
N1 Yb1 N2 C1 11.9(2)
N5 Yb1 N2 C1 171.3(2)
N6 Yb1 N2 C1 95.1(2)
C2 Yb1 N2 C1 -81.6(2)
C24 Yb1 N2 C1 148.8(2)
C25 Yb1 N2 C1 119.9(2)
N4 Yb1 N2 C3 34.2(3)
N3 Yb1 N2 C3 71.9(4)
N1 Yb1 N2 C3 149.9(4)
N5 Yb1 N2 C3 -50.8(4)
N6 Yb1 N2 C3 -126.9(3)
C1 Yb1 N2 C3 138.0(5)
C2 Yb1 N2 C3 56.4(3)
C24 Yb1 N2 C3 -73.2(4)
C25 Yb1 N2 C3 -102.1(3)
C22 Si2 N3 C2 -146.6(4)
C21 Si2 N3 C2 -28.6(4)
C23 Si2 N3 C2 94.3(4)
C22 Si2 N3 Yb1 27.6(3)
C21 Si2 N3 Yb1 145.6(3)
C23 Si2 N3 Yb1 -91.5(3)
N4 Yb1 N3 C2 11.92(19)
N2 Yb1 N3 C2 -31.9(2)
N1 Yb1 N3 C2 -89.1(2)
N5 Yb1 N3 C2 91.4(2)
N6 Yb1 N3 C2 168.18(19)
C1 Yb1 N3 C2 -59.8(2)
C24 Yb1 N3 C2 114.3(2)
C25 Yb1 N3 C2 142.1(2)
N4 Yb1 N3 Si2 -163.7(3)
N2 Yb1 N3 Si2 152.5(2)
N1 Yb1 N3 Si2 95.3(3)
N5 Yb1 N3 Si2 -84.2(3)
N6 Yb1 N3 Si2 -7.4(3)
C1 Yb1 N3 Si2 124.6(3)
C2 Yb1 N3 Si2 -175.6(4)
C24 Yb1 N3 Si2 -61.3(3)
C25 Yb1 N3 Si2 -33.5(3)
N2 Yb1 N4 C2 129.6(2)
N3 Yb1 N4 C2 -12.4(2)
N1 Yb1 N4 C2 77.6(2)
N5 Yb1 N4 C2 -121.8(2)
N6 Yb1 N4 C2 -108.9(3)
C1 Yb1 N4 C2 100.8(2)
C24 Yb1 N4 C2 -116.9(2)
C25 Yb1 N4 C2 -112.2(2)
N2 Yb1 N4 C5 -14.7(3)
N3 Yb1 N4 C5 -156.7(4)
N1 Yb1 N4 C5 -66.8(3)
N5 Yb1 N4 C5 93.8(3)
N6 Yb1 N4 C5 106.8(4)
C1 Yb1 N4 C5 -43.5(3)
C2 Yb1 N4 C5 -144.3(4)
C24 Yb1 N4 C5 98.7(3)
C25 Yb1 N4 C5 103.5(3)
N4 Yb1 N5 C24 168.1(3)
N2 Yb1 N5 C24 -117.7(3)
N3 Yb1 N5 C24 111.3(3)
N1 Yb1 N5 C24 -67.5(4)
N6 Yb1 N5 C24 -7.2(3)
C1 Yb1 N5 C24 -111.4(3)
C2 Yb1 N5 C24 142.8(3)
C25 Yb1 N5 C24 -3.1(3)
N4 Yb1 N5 C26 -20.1(3)
N2 Yb1 N5 C26 54.1(3)
N3 Yb1 N5 C26 -76.9(3)
N1 Yb1 N5 C26 104.2(4)
N6 Yb1 N5 C26 164.6(3)
C1 Yb1 N5 C26 60.4(4)
C2 Yb1 N5 C26 -45.5(3)
C24 Yb1 N5 C26 171.8(5)
C25 Yb1 N5 C26 168.7(4)
N4 Yb1 N6 C25 -5.8(4)
N2 Yb1 N6 C25 109.2(2)
N3 Yb1 N6 C25 -89.8(2)
N1 Yb1 N6 C25 167.8(2)
N5 Yb1 N6 C25 7.9(2)
C1 Yb1 N6 C25 141.6(2)
C2 Yb1 N6 C25 -77.5(3)
C24 Yb1 N6 C25 4.2(2)
N4 Yb1 N6 C38 175.8(3)
N2 Yb1 N6 C38 -69.2(3)
N3 Yb1 N6 C38 91.8(3)
N1 Yb1 N6 C38 -10.6(3)
N5 Yb1 N6 C38 -170.5(3)
C1 Yb1 N6 C38 -36.8(3)
C2 Yb1 N6 C38 104.1(3)
C24 Yb1 N6 C38 -174.2(3)
C25 Yb1 N6 C38 -178.4(4)
C3 N2 C1 N1 -165.5(3)
Yb1 N2 C1 N1 -20.1(3)
C3 N2 C1 C6 11.1(6)
Yb1 N2 C1 C6 156.5(3)
C3 N2 C1 Yb1 -145.4(4)
Si1 N1 C1 N2 -173.9(3)
Yb1 N1 C1 N2 19.9(3)
Si1 N1 C1 C6 9.6(6)
Yb1 N1 C1 C6 -156.6(3)
Si1 N1 C1 Yb1 166.2(3)
N4 Yb1 C1 N2 70.8(2)
N3 Yb1 C1 N2 125.3(2)
N1 Yb1 C1 N2 -159.4(4)
N5 Yb1 C1 N2 -12.2(3)
N6 Yb1 C1 N2 -98.4(2)
C2 Yb1 C1 N2 99.4(2)
C24 Yb1 C1 N2 -46.4(3)
C25 Yb1 C1 N2 -80.2(2)
N4 Yb1 C1 N1 -129.8(2)
N2 Yb1 C1 N1 159.4(4)
N3 Yb1 C1 N1 -75.3(2)
N5 Yb1 C1 N1 147.2(2)
N6 Yb1 C1 N1 61.0(2)
C2 Yb1 C1 N1 -101.2(2)
C24 Yb1 C1 N1 113.0(2)
C25 Yb1 C1 N1 79.2(2)
N4 Yb1 C1 C6 -26.4(8)
N2 Yb1 C1 C6 -97.2(8)
N3 Yb1 C1 C6 28.1(8)
N1 Yb1 C1 C6 103.4(8)
N5 Yb1 C1 C6 -109.4(8)
N6 Yb1 C1 C6 164.4(7)
C2 Yb1 C1 C6 2.2(8)
C24 Yb1 C1 C6 -143.5(7)
C25 Yb1 C1 C6 -177.4(7)
C5 N4 C2 N3 169.4(3)
Yb1 N4 C2 N3 20.2(3)
C5 N4 C2 C12 -7.9(6)
Yb1 N4 C2 C12 -157.1(3)
C5 N4 C2 Yb1 149.2(4)
Si2 N3 C2 N4 156.2(3)
Yb1 N3 C2 N4 -20.1(3)
Si2 N3 C2 C12 -26.5(5)
Yb1 N3 C2 C12 157.2(3)
Si2 N3 C2 Yb1 176.2(3)
N2 Yb1 C2 N4 -48.3(2)
N3 Yb1 C2 N4 158.8(3)
N1 Yb1 C2 N4 -107.0(2)
N5 Yb1 C2 N4 61.5(2)
N6 Yb1 C2 N4 137.8(2)
C1 Yb1 C2 N4 -77.4(2)
C24 Yb1 C2 N4 77.5(2)
C25 Yb1 C2 N4 102.1(2)
N4 Yb1 C2 N3 -158.8(3)
N2 Yb1 C2 N3 152.9(2)
N1 Yb1 C2 N3 94.1(2)
N5 Yb1 C2 N3 -97.3(2)
N6 Yb1 C2 N3 -21.0(3)
C1 Yb1 C2 N3 123.8(2)
C24 Yb1 C2 N3 -81.4(2)
C25 Yb1 C2 N3 -56.8(3)
N4 Yb1 C2 C12 99.0(8)
N2 Yb1 C2 C12 50.8(7)
N3 Yb1 C2 C12 -102.1(8)
N1 Yb1 C2 C12 -8.0(7)
N5 Yb1 C2 C12 160.5(7)
N6 Yb1 C2 C12 -123.1(7)
C1 Yb1 C2 C12 21.6(7)
C24 Yb1 C2 C12 176.5(7)
C25 Yb1 C2 C12 -158.9(7)
C1 N2 C3 C4 120.6(4)
Yb1 N2 C3 C4 -7.5(5)
N2 C3 C4 C5 -55.3(4)
C2 N4 C5 C4 -162.2(4)
Yb1 N4 C5 C4 -27.2(5)
C3 C4 C5 N4 71.6(4)
N2 C1 C6 C11 -103.1(5)
N1 C1 C6 C11 73.4(5)
Yb1 C1 C6 C11 -17.9(10)
N2 C1 C6 C7 74.7(5)
N1 C1 C6 C7 -108.9(5)
Yb1 C1 C6 C7 159.8(6)
C11 C6 C7 C8 -1.2(6)
C1 C6 C7 C8 -179.0(4)
C6 C7 C8 C9 0.6(7)
C7 C8 C9 C10 0.8(8)
C8 C9 C10 C11 -1.5(8)
C7 C6 C11 C10 0.5(6)
C1 C6 C11 C10 178.2(4)
C9 C10 C11 C6 0.9(7)
N4 C2 C12 C13 125.0(4)
N3 C2 C12 C13 -52.1(5)
Yb1 C2 C12 C13 38.1(9)
N4 C2 C12 C17 -53.3(5)
N3 C2 C12 C17 129.6(4)
Yb1 C2 C12 C17 -140.3(6)
C17 C12 C13 C14 0.5(6)
C2 C12 C13 C14 -177.9(4)
C12 C13 C14 C15 -1.0(7)
C13 C14 C15 C16 0.1(7)
C14 C15 C16 C17 1.1(6)
C15 C16 C17 C12 -1.6(6)
C13 C12 C17 C16 0.7(6)
C2 C12 C17 C16 179.1(3)
C26 N5 C24 C25 -166.7(4)
Yb1 N5 C24 C25 6.1(5)
C26 N5 C24 Yb1 -172.8(4)
N4 Yb1 C24 N5 -12.8(3)
N2 Yb1 C24 N5 71.0(3)
N3 Yb1 C24 N5 -76.6(3)
N1 Yb1 C24 N5 143.6(3)
N6 Yb1 C24 N5 170.9(3)
C1 Yb1 C24 N5 94.6(3)
C2 Yb1 C24 N5 -43.7(3)
C25 Yb1 C24 N5 174.7(4)
N4 Yb1 C24 C25 172.5(2)
N2 Yb1 C24 C25 -103.6(2)
N3 Yb1 C24 C25 108.7(2)
N1 Yb1 C24 C25 -31.0(3)
N5 Yb1 C24 C25 -174.7(4)
N6 Yb1 C24 C25 -3.8(2)
C1 Yb1 C24 C25 -80.1(3)
C2 Yb1 C24 C25 141.6(2)
C38 N6 C25 C24 170.5(3)
Yb1 N6 C25 C24 -8.2(4)
C38 N6 C25 Yb1 178.6(4)
N5 C24 C25 N6 1.5(6)
Yb1 C24 C25 N6 5.7(3)
N5 C24 C25 Yb1 -4.3(3)
N4 Yb1 C25 N6 177.0(2)
N2 Yb1 C25 N6 -82.3(2)
N3 Yb1 C25 N6 103.6(2)
N1 Yb1 C25 N6 -13.9(3)
N5 Yb1 C25 N6 -169.9(3)
C1 Yb1 C25 N6 -48.3(3)
C2 Yb1 C25 N6 132.4(2)
C24 Yb1 C25 N6 -172.7(4)
N4 Yb1 C25 C24 -10.3(3)
N2 Yb1 C25 C24 90.4(3)
N3 Yb1 C25 C24 -83.7(2)
N1 Yb1 C25 C24 158.8(2)
N5 Yb1 C25 C24 2.8(2)
N6 Yb1 C25 C24 172.7(4)
C1 Yb1 C25 C24 124.4(2)
C2 Yb1 C25 C24 -54.9(3)
C24 N5 C26 C31 -111.0(4)
Yb1 N5 C26 C31 77.4(4)
C24 N5 C26 C27 73.0(5)
Yb1 N5 C26 C27 -98.6(4)
C31 C26 C27 C28 -0.4(6)
N5 C26 C27 C28 175.5(3)
C31 C26 C27 C32 179.9(4)
N5 C26 C27 C32 -4.2(6)
C26 C27 C28 C29 -0.5(6)
C32 C27 C28 C29 179.2(5)
C27 C28 C29 C30 1.0(7)
C28 C29 C30 C31 -0.6(7)
C27 C26 C31 C30 0.8(6)
N5 C26 C31 C30 -175.1(3)
C27 C26 C31 C35 -176.8(4)
N5 C26 C31 C35 7.3(5)
C29 C30 C31 C26 -0.3(6)
C29 C30 C31 C35 177.3(4)
C28 C27 C32 C34 77.2(6)
C26 C27 C32 C34 -103.1(5)
C28 C27 C32 C33 -47.5(6)
C26 C27 C32 C33 132.2(4)
C26 C31 C35 C36 -155.7(4)
C30 C31 C35 C36 26.8(6)
C26 C31 C35 C37 79.7(5)
C30 C31 C35 C37 -97.8(5)
C25 N6 C38 C39 71.0(4)
Yb1 N6 C38 C39 -110.7(3)
C25 N6 C38 C43 -110.3(4)
Yb1 N6 C38 C43 68.1(4)
C43 C38 C39 C40 -1.8(5)
N6 C38 C39 C40 176.9(3)
C43 C38 C39 C44 178.3(3)
N6 C38 C39 C44 -3.0(5)
C38 C39 C40 C41 0.3(6)
C44 C39 C40 C41 -179.8(4)
C39 C40 C41 C42 0.4(7)
C40 C41 C42 C43 0.4(7)
C41 C42 C43 C38 -1.9(6)
C41 C42 C43 C47 173.9(4)
C39 C38 C43 C42 2.6(5)
N6 C38 C43 C42 -176.2(3)
C39 C38 C43 C47 -173.2(3)
N6 C38 C43 C47 8.1(5)
C40 C39 C44 C46 69.9(4)
C38 C39 C44 C46 -110.2(4)
C40 C39 C44 C45 -53.3(5)
C38 C39 C44 C45 126.6(4)
C42 C43 C47 C48 30.7(5)
C38 C43 C47 C48 -153.6(4)
C42 C43 C47 C49 -94.2(5)
C38 C43 C47 C49 81.5(5)
